data_4308883
loop_
_publ_author_name
'Shin-ichiro Noro'
'Susumu Kitagawa'
'Takayoshi Nakamura'
'Tatsuo Wada'

_publ_section_title
;
Synthesis and Crystallographic Characterization of Low-Dimensional and
Porous Coordination Compounds Capable of Supramolecular Aromatic
Interaction Using the 4,4'-Azobis(pyridine) Ligand
;
_journal_name_full 'Inorganic Chemistry'
_journal_page_first 3960
_journal_page_last 3971
_journal_paper_doi 10.1021/ic048371u
_journal_volume 44
_journal_year 2005
_chemical_formula_sum 'C70 H68 F24 N28 Ni2 O6 P4'
_chemical_formula_weight 2094.75
_space_group_IT_number 2
_symmetry_cell_setting triclinic
_symmetry_Int_Tables_number 2
_symmetry_space_group_name_Hall '-P 1'
_symmetry_space_group_name_H-M 'P -1'
_audit_creation_date 'Mon Feb  4 16:56:34 2002'
_audit_creation_method 'by teXsan'
_cell_angle_alpha 105.25(4)
_cell_angle_beta 90.43(6)
_cell_angle_gamma 83.17(5)
_cell_formula_units_Z 1
_cell_length_a 11.702(8)
_cell_length_b 17.859(10)
_cell_length_c 10.582(7)
_cell_measurement_reflns_used 25
_cell_measurement_temperature 298
_cell_measurement_theta_max 13.4
_cell_measurement_theta_min 10.4
_cell_volume 2118(2)
_computing_cell_refinement 'MSC/AFC Diffractometer Control'
_computing_data_collection 'MSC/AFC Diffractometer Control'
_computing_data_reduction 'teXsan Ver. 1.11'
_computing_publication_material 'teXsan Ver. 1.11'
_computing_structure_refinement 'teXsan Ver. 1.10'
_computing_structure_solution SAPI91
_diffrn_measured_fraction_theta_full 1.0000
_diffrn_measured_fraction_theta_max 1.0000
_diffrn_measurement_device_type 'Rigaku AFC7R'
_diffrn_measurement_method \w-2\q
_diffrn_radiation_type 'Mo K\a'
_diffrn_radiation_wavelength 0.7107
_diffrn_reflns_av_R_equivalents 0.042
_diffrn_reflns_limit_h_max 15
_diffrn_reflns_limit_h_min 0
_diffrn_reflns_limit_k_max 23
_diffrn_reflns_limit_k_min -23
_diffrn_reflns_limit_l_max 13
_diffrn_reflns_limit_l_min -13
_diffrn_reflns_number 10206
_diffrn_reflns_theta_full 27.50
_diffrn_reflns_theta_max 27.50
_diffrn_standards_decay_% 5.15
_diffrn_standards_interval_count 150
_diffrn_standards_number 3
_exptl_absorpt_coefficient_mu 0.643
_exptl_absorpt_correction_T_max 0.999
_exptl_absorpt_correction_T_min 0.940
_exptl_absorpt_correction_type psi-scan
_exptl_absorpt_process_details '(North, Phillips & Mathews, 1968)'
_exptl_crystal_colour red
_exptl_crystal_density_diffrn 1.642
_exptl_crystal_density_method 'not measured'
_exptl_crystal_description prismatic
_exptl_crystal_size_max 0.400
_exptl_crystal_size_mid 0.370
_exptl_crystal_size_min 0.200
_refine_diff_density_max 0.88
_refine_diff_density_min -0.92
_refine_ls_extinction_method none
_refine_ls_goodness_of_fit_ref 1.246
_refine_ls_hydrogen_treatment noref
_refine_ls_number_parameters 671
_refine_ls_number_reflns 7996
_refine_ls_R_factor_gt 0.0627
_refine_ls_shift/su_max 0.0090
_refine_ls_structure_factor_coef F
_refine_ls_weighting_details 'w = 1/[\s^2^(Fo) + 0.00090|Fo|^2^]'
_refine_ls_weighting_scheme calc
_refine_ls_wR_factor_ref 0.0953
_reflns_number_gt 4439
_reflns_number_total 10206
_reflns_threshold_expression F^2^>2.0\s(F^2^)
_cod_data_source_file ic048371usi20050228_095747.cif
_cod_data_source_block {[Ni2(azpy)6(H2O)5](PF6)4(azpy)(H2O)}n
_cod_original_cell_volume 2117(2)
_cod_original_sg_symbol_H-M 'P -1 '
_cod_original_formula_sum 'C70 H68 F24 N28 Ni2 O6 P4 '
_cod_database_code 4308883

loop_
_symmetry_equiv_pos_as_xyz
x,y,z
-x,-y,-z

loop_
_atom_site_label
_atom_site_type_symbol
_atom_site_fract_x
_atom_site_fract_y
_atom_site_fract_z
_atom_site_U_iso_or_equiv
_atom_site_adp_type
_atom_site_occupancy
_atom_site_calc_flag
_atom_site_refinement_flags
_atom_site_disorder_assembly
_atom_site_disorder_group
Ni(1) Ni 0.32646(5) 0.23280(4) 0.40117(6) 0.0277(2) Uani 1.00 d . . .
P(1) P 0.3747(2) 0.1009(1) 0.8268(2) 0.0641(6) Uani 1.00 d . . .
P(2) P 0.8041(2) 0.3648(1) 0.3998(2) 0.0723(7) Uani 1.00 d . . .
F(1) F 0.3154(5) 0.1330(3) 0.7162(5) 0.110(2) Uani 1.00 d . . .
F(2) F 0.3055(8) 0.1638(4) 0.9324(6) 0.186(3) Uani 1.00 d . . .
F(3) F 0.4303(7) 0.0690(4) 0.9373(7) 0.183(4) Uani 1.00 d . . .
F(4) F 0.4486(5) 0.0366(3) 0.7255(7) 0.150(3) Uani 1.00 d . . .
F(5) F 0.2801(5) 0.0442(3) 0.8187(5) 0.114(2) Uani 1.00 d . . .
F(6) F 0.4668(6) 0.1579(4) 0.8328(7) 0.150(3) Uani 1.00 d . . .
F(7) F 0.6862(6) 0.3652(8) 0.3652(9) 0.306(5) Uani 1.00 d . . .
F(8) F 0.7737(6) 0.3703(5) 0.5442(7) 0.170(3) Uani 1.00 d . . .
F(9) F 0.9283(7) 0.3634(9) 0.4399(10) 0.250(6) Uani 1.00 d . . .
F(10) F 0.8395(8) 0.3616(5) 0.2608(7) 0.194(4) Uani 1.00 d . . .
F(11) F 0.793(1) 0.4500(4) 0.4391(9) 0.286(6) Uani 1.00 d . . .
F(12) F 0.830(1) 0.2796(4) 0.3656(10) 0.247(5) Uani 1.00 d . . .
O(1) O 0.4037(3) 0.1383(2) 0.4663(3) 0.0351(10) Uani 1.00 d . . .
O(2) O 0.2096(3) 0.2596(2) 0.5604(3) 0.040(1) Uani 1.00 d . . .
O(3) O 0.241(1) 0.3301(8) 0.366(1) 0.045(3) Uani 0.50 d P . .
O(4) O 0.087(3) 0.422(2) 0.528(3) 0.35(2) Uani 0.50 d P . .
N(1) N 0.4292(3) 0.3129(2) 0.5293(4) 0.035(1) Uani 1.00 d . . .
N(2) N 0.7545(4) 0.6216(3) 1.2201(5) 0.050(1) Uani 1.00 d . . .
N(3) N 0.5867(4) 0.4773(3) 0.8164(5) 0.048(1) Uani 1.00 d . . .
N(4) N 0.6299(4) 0.4542(3) 0.9069(5) 0.047(1) Uani 1.00 d . . .
N(5) N 0.4555(4) 0.2135(3) 0.2528(4) 0.036(1) Uani 1.00 d . . .
N(6) N 1.0351(4) 0.2110(3) -0.3136(5) 0.058(2) Uani 1.00 d . . .
N(7) N 0.7403(4) 0.1855(3) -0.0076(5) 0.062(2) Uani 1.00 d . . .
N(8) N 0.7422(4) 0.2368(3) -0.0665(5) 0.058(2) Uani 1.00 d . . .
N(9) N 0.2165(4) 0.1550(3) 0.2882(4) 0.040(1) Uani 1.00 d . . .
N(10) N -0.0250(6) 0.0261(4) 0.0259(8) 0.091(3) Uani 1.00 d . . .
N(11) N 0.226(1) 0.3161(9) 0.309(1) 0.031(3) Uani 0.50 d P . .
N(12) N -0.122(1) 0.6172(10) -0.175(2) 0.060(5) Uani 0.50 d P . .
N(13) N 0.046(1) 0.4780(10) 0.122(2) 0.062(5) Uani 0.50 d P . .
N(14) N 0.027(2) 0.448(1) 0.015(2) 0.060(6) Uani 0.50 d P . .
N(15) N 0.6325(4) 0.1103(3) 0.5067(5) 0.049(1) Uani 1.00 d . . .
N(16) N 0.9865(4) 0.0264(3) 0.4767(5) 0.055(2) Uani 1.00 d . . .
C(1) C 0.4847(5) 0.2926(3) 0.6289(5) 0.043(2) Uani 1.00 d . . .
C(2) C 0.5396(5) 0.3414(3) 0.7236(5) 0.044(2) Uani 1.00 d . . .
C(3) C 0.5392(4) 0.4177(3) 0.7195(5) 0.037(1) Uani 1.00 d . . .
C(4) C 0.4851(5) 0.4410(3) 0.6180(6) 0.051(2) Uani 1.00 d . . .
C(5) C 0.4328(5) 0.3863(3) 0.5248(5) 0.046(2) Uani 1.00 d . . .
C(6) C 0.7000(6) 0.6435(3) 1.1205(6) 0.054(2) Uani 1.00 d . . .
C(7) C 0.6588(5) 0.5923(4) 1.0139(5) 0.048(2) Uani 1.00 d . . .
C(8) C 0.6721(5) 0.5147(3) 1.0088(5) 0.041(2) Uani 1.00 d . . .
C(9) C 0.7284(5) 0.4897(3) 1.1085(6) 0.048(2) Uani 1.00 d . . .
C(10) C 0.7670(5) 0.5459(4) 1.2111(5) 0.050(2) Uani 1.00 d . . .
C(11) C 0.5288(5) 0.1489(3) 0.2159(6) 0.050(2) Uani 1.00 d . . .
C(12) C 0.6228(5) 0.1388(4) 0.1327(6) 0.055(2) Uani 1.00 d . . .
C(13) C 0.6414(5) 0.1992(4) 0.0791(5) 0.047(2) Uani 1.00 d . . .
C(14) C 0.5655(5) 0.2679(4) 0.1136(6) 0.051(2) Uani 1.00 d . . .
C(15) C 0.4765(5) 0.2729(3) 0.2004(6) 0.049(2) Uani 1.00 d . . .
C(16) C 0.9473(6) 0.2658(5) -0.3056(7) 0.069(2) Uani 1.00 d . . .
C(17) C 0.8504(6) 0.2743(4) -0.2250(7) 0.070(2) Uani 1.00 d . . .
C(18) C 0.8452(5) 0.2234(4) -0.1496(6) 0.051(2) Uani 1.00 d . . .
C(19) C 0.9358(6) 0.1659(4) -0.1563(7) 0.065(2) Uani 1.00 d . . .
C(20) C 1.0271(5) 0.1624(4) -0.2394(7) 0.064(2) Uani 1.00 d . . .
C(21) C 0.2563(5) 0.0840(4) 0.2126(6) 0.053(2) Uani 1.00 d . . .
C(22) C 0.1866(7) 0.0364(4) 0.1286(6) 0.062(2) Uani 1.00 d . . .
C(23) C 0.0730(6) 0.0650(5) 0.1208(6) 0.067(2) Uani 1.00 d . . .
C(24) C 0.0319(6) 0.1361(5) 0.1982(8) 0.076(3) Uani 1.00 d . . .
C(25) C 0.1040(5) 0.1787(4) 0.2798(6) 0.059(2) Uani 1.00 d . . .
C(26) C 0.182(1) 0.3844(8) 0.369(1) 0.048(4) Uani 0.50 d P . .
C(27) C 0.117(1) 0.4385(7) 0.311(2) 0.057(4) Uani 0.50 d P . .
C(28) C 0.101(2) 0.413(1) 0.183(2) 0.043(4) Uiso 0.50 d P . .
C(29) C 0.143(1) 0.337(1) 0.116(2) 0.057(5) Uani 0.50 d P . .
C(30) C 0.2051(9) 0.2914(6) 0.178(1) 0.041(3) Uani 0.50 d P . .
C(31) C -0.123(1) 0.540(1) -0.225(1) 0.060(5) Uani 0.50 d P . .
C(32) C -0.072(2) 0.483(1) -0.163(2) 0.066(6) Uani 0.50 d P . .
C(33) C -0.027(2) 0.509(1) -0.050(2) 0.059(6) Uani 0.50 d P . .
C(34) C -0.018(2) 0.592(1) 0.005(2) 0.067(7) Uani 0.50 d P . .
C(35) C -0.074(1) 0.6426(9) -0.068(1) 0.065(5) Uani 0.50 d P . .
C(36) C 0.7121(5) 0.1472(4) 0.4679(7) 0.058(2) Uani 1.00 d . . .
C(37) C 0.8275(5) 0.1215(4) 0.4581(7) 0.058(2) Uani 1.00 d . . .
C(38) C 0.8623(5) 0.0534(3) 0.4910(6) 0.046(2) Uani 1.00 d . . .
C(39) C 0.7837(5) 0.0156(4) 0.5365(7) 0.057(2) Uani 1.00 d . . .
C(40) C 0.6693(5) 0.0464(4) 0.5414(7) 0.057(2) Uani 1.00 d . . .
H(1) H 0.4857 0.2401 0.6335 0.0518 Uiso 1.00 calc . . .
H(2) H 0.5776 0.3232 0.7915 0.0521 Uiso 1.00 calc . . .
H(3) H 0.4834 0.4932 0.6117 0.0614 Uiso 1.00 calc . . .
H(4) H 0.3975 0.4022 0.4534 0.0551 Uiso 1.00 calc . . .
H(5) H 0.6894 0.6976 1.1242 0.0647 Uiso 1.00 calc . . .
H(6) H 0.6219 0.6106 0.9456 0.0576 Uiso 1.00 calc . . .
H(7) H 0.7402 0.4358 1.1066 0.0577 Uiso 1.00 calc . . .
H(8) H 0.8052 0.5287 1.2798 0.0601 Uiso 1.00 calc . . .
H(9) H 0.5156 0.1062 0.2494 0.0601 Uiso 1.00 calc . . .
H(10) H 0.6737 0.0914 0.1125 0.0657 Uiso 1.00 calc . . .
H(11) H 0.5749 0.3103 0.0777 0.0616 Uiso 1.00 calc . . .
H(12) H 0.4265 0.3205 0.2256 0.0582 Uiso 1.00 calc . . .
H(13) H 0.9503 0.3016 -0.3576 0.0825 Uiso 1.00 calc . . .
H(14) H 0.7891 0.3146 -0.2227 0.0836 Uiso 1.00 calc . . .
H(15) H 0.9353 0.1295 -0.1050 0.0771 Uiso 1.00 calc . . .
H(16) H 1.0891 0.1222 -0.2439 0.0765 Uiso 1.00 calc . . .
H(17) H 0.3354 0.0653 0.2165 0.0642 Uiso 1.00 calc . . .
H(18) H 0.2165 -0.0144 0.0782 0.0739 Uiso 1.00 calc . . .
H(19) H -0.0468 0.1561 0.1953 0.0908 Uiso 1.00 calc . . .
H(20) H 0.0733 0.2281 0.3343 0.0714 Uiso 1.00 calc . . .
H(21) H 0.6873 0.1946 0.4456 0.0700 Uiso 1.00 calc . . .
H(22) H 0.8812 0.1498 0.4294 0.0697 Uiso 1.00 calc . . .
H(23) H 0.8068 -0.0303 0.5640 0.0680 Uiso 1.00 calc . . .
H(24) H 0.6141 0.0197 0.5716 0.0683 Uiso 1.00 calc . . .
H(25) H 0.1941 0.4007 0.4609 0.0574 Uiso 0.50 calc P . .
H(26) H 0.0850 0.4889 0.3621 0.0685 Uiso 0.50 calc P . .
H(27) H 0.1273 0.3164 0.0241 0.0739 Uiso 0.50 calc P . .
H(28) H 0.2361 0.2401 0.1309 0.0494 Uiso 0.50 calc P . .
H(29) H -0.1627 0.5199 -0.3033 0.0751 Uiso 0.50 calc P . .
H(30) H -0.0705 0.4291 -0.2029 0.0764 Uiso 0.50 calc P . .
H(31) H 0.0203 0.6119 0.0823 0.0793 Uiso 0.50 calc P . .
H(32) H -0.0751 0.6973 -0.0328 0.0772 Uiso 0.50 calc P . .

loop_
_atom_site_aniso_label
_atom_site_aniso_U_11
_atom_site_aniso_U_22
_atom_site_aniso_U_33
_atom_site_aniso_U_12
_atom_site_aniso_U_13
_atom_site_aniso_U_23
Ni(1) 0.0270(3) 0.0296(3) 0.0264(3) -0.0037(2) 0.0026(2) 0.0070(2)
P(1) 0.092(1) 0.059(1) 0.0416(10) -0.008(1) -0.0030(9) 0.0135(8)
P(2) 0.069(1) 0.060(1) 0.095(2) 0.0031(10) 0.007(1) 0.036(1)
F(1) 0.119(4) 0.140(4) 0.099(4) -0.016(3) -0.006(3) 0.082(3)
F(2) 0.33(1) 0.103(4) 0.107(5) 0.003(5) 0.098(6) -0.004(4)
F(3) 0.227(8) 0.193(7) 0.170(6) -0.059(6) -0.113(6) 0.105(6)
F(4) 0.125(5) 0.116(5) 0.185(6) 0.023(4) 0.064(5) 0.012(4)
F(5) 0.117(4) 0.117(4) 0.130(4) -0.039(3) -0.006(3) 0.062(4)
F(6) 0.177(6) 0.133(5) 0.165(6) -0.082(5) -0.058(5) 0.058(4)
F(7) 0.064(4) 0.53(2) 0.203(9) -0.012(7) -0.009(5) -0.10(1)
F(8) 0.147(6) 0.229(8) 0.142(5) 0.056(5) 0.064(5) 0.096(5)
F(9) 0.113(6) 0.46(2) 0.219(9) -0.012(8) 0.012(6) 0.18(1)
F(10) 0.247(9) 0.226(8) 0.123(5) 0.057(7) 0.045(5) 0.106(6)
F(11) 0.60(2) 0.088(5) 0.183(8) -0.048(8) -0.14(1) 0.062(5)
F(12) 0.38(1) 0.080(5) 0.28(1) 0.040(6) 0.14(1) 0.070(6)
O(1) 0.036(2) 0.033(2) 0.037(2) -0.004(2) 0.000(2) 0.012(2)
O(2) 0.035(2) 0.049(2) 0.032(2) -0.009(2) 0.011(2) 0.004(2)
O(3) 0.050(6) 0.040(7) 0.047(7) 0.006(5) -0.014(6) 0.021(6)
O(4) 0.30(4) 0.48(5) 0.28(3) -0.16(3) -0.08(3) 0.06(3)
N(1) 0.030(2) 0.043(3) 0.031(2) -0.007(2) 0.007(2) 0.006(2)
N(2) 0.049(3) 0.056(3) 0.039(3) -0.014(2) 0.008(2) -0.003(2)
N(3) 0.050(3) 0.051(3) 0.044(3) -0.016(2) -0.003(2) 0.009(2)
N(4) 0.047(3) 0.047(3) 0.043(3) -0.006(2) -0.009(2) 0.005(2)
N(5) 0.034(2) 0.043(3) 0.033(2) -0.004(2) -0.002(2) 0.014(2)
N(6) 0.045(3) 0.068(4) 0.062(3) -0.009(3) 0.014(3) 0.016(3)
N(7) 0.051(3) 0.073(4) 0.068(4) -0.006(3) 0.019(3) 0.031(3)
N(8) 0.053(3) 0.068(4) 0.060(3) -0.008(3) 0.016(3) 0.026(3)
N(9) 0.036(3) 0.045(3) 0.037(2) -0.007(2) -0.004(2) 0.007(2)
N(10) 0.084(5) 0.071(5) 0.117(6) 0.008(4) 0.033(4) 0.032(5)
N(11) 0.021(5) 0.039(6) 0.033(7) -0.012(4) 0.003(5) 0.005(6)
N(12) 0.057(9) 0.05(1) 0.07(1) 0.013(8) 0.023(8) 0.025(9)
N(13) 0.049(8) 0.054(10) 0.08(1) 0.013(7) -0.007(8) 0.03(1)
N(14) 0.041(8) 0.07(2) 0.06(1) -0.02(1) -0.003(7) -0.01(1)
N(15) 0.036(3) 0.045(3) 0.068(3) -0.004(2) -0.002(2) 0.018(3)
N(16) 0.040(3) 0.063(4) 0.066(4) 0.000(3) -0.001(2) 0.028(3)
C(1) 0.052(3) 0.039(3) 0.035(3) -0.005(3) 0.000(3) 0.002(2)
C(2) 0.040(3) 0.049(3) 0.037(3) -0.001(3) -0.004(2) 0.006(3)
C(3) 0.036(3) 0.038(3) 0.035(3) -0.012(2) 0.004(2) 0.003(2)
C(4) 0.058(4) 0.054(4) 0.050(4) -0.025(3) -0.001(3) 0.018(3)
C(5) 0.050(3) 0.050(4) 0.044(3) -0.021(3) -0.007(3) 0.017(3)
C(6) 0.069(4) 0.035(3) 0.052(4) -0.009(3) 0.014(3) 0.000(3)
C(7) 0.056(4) 0.053(4) 0.036(3) -0.005(3) 0.003(3) 0.012(3)
C(8) 0.040(3) 0.046(3) 0.036(3) -0.014(3) 0.002(2) 0.004(2)
C(9) 0.054(4) 0.046(3) 0.045(3) -0.009(3) -0.005(3) 0.011(3)
C(10) 0.049(4) 0.061(4) 0.038(3) -0.014(3) -0.001(3) 0.007(3)
C(11) 0.054(4) 0.048(3) 0.048(3) -0.004(3) 0.015(3) 0.013(3)
C(12) 0.046(4) 0.061(4) 0.056(4) 0.009(3) 0.023(3) 0.019(3)
C(13) 0.039(3) 0.062(4) 0.042(3) -0.006(3) 0.008(3) 0.020(3)
C(14) 0.048(4) 0.061(4) 0.053(4) -0.008(3) 0.007(3) 0.028(3)
C(15) 0.046(3) 0.050(4) 0.051(4) 0.001(3) 0.011(3) 0.018(3)
C(16) 0.064(5) 0.093(6) 0.068(5) -0.023(4) 0.004(4) 0.047(4)
C(17) 0.053(4) 0.084(5) 0.077(5) 0.000(4) 0.018(4) 0.034(4)
C(18) 0.042(3) 0.059(4) 0.055(4) -0.007(3) 0.019(3) 0.021(3)
C(19) 0.056(4) 0.075(5) 0.072(4) -0.001(4) 0.021(3) 0.040(4)
C(20) 0.044(4) 0.071(5) 0.078(5) 0.001(3) 0.015(3) 0.027(4)
C(21) 0.054(4) 0.054(4) 0.047(4) -0.012(3) 0.005(3) 0.001(3)
C(22) 0.088(5) 0.050(4) 0.044(4) -0.031(4) 0.008(3) -0.005(3)
C(23) 0.063(5) 0.106(6) 0.038(4) -0.048(4) -0.017(3) 0.012(4)
C(24) 0.059(5) 0.096(6) 0.070(5) -0.020(4) -0.029(4) 0.013(4)
C(25) 0.046(4) 0.064(4) 0.057(4) -0.002(3) -0.012(3) -0.002(3)
C(26) 0.048(7) 0.054(8) 0.040(7) -0.016(6) -0.003(5) 0.003(6)
C(27) 0.040(7) 0.045(7) 0.09(1) 0.006(6) 0.010(7) 0.029(8)
C(29) 0.039(8) 0.09(1) 0.053(9) -0.002(8) -0.007(7) 0.037(9)
C(30) 0.032(6) 0.040(6) 0.054(7) -0.003(5) 0.003(5) 0.018(5)
C(31) 0.049(8) 0.09(1) 0.045(8) 0.004(8) -0.007(6) 0.032(9)
C(32) 0.08(1) 0.07(1) 0.05(1) 0.01(1) -0.002(9) 0.03(1)
C(33) 0.044(9) 0.09(2) 0.06(1) 0.02(1) 0.011(10) 0.07(1)
C(34) 0.048(10) 0.11(2) 0.05(1) -0.02(1) -0.015(8) 0.03(1)
C(35) 0.08(1) 0.08(1) 0.047(8) -0.020(9) -0.004(8) 0.026(8)
C(36) 0.044(4) 0.050(4) 0.089(5) -0.004(3) -0.004(3) 0.033(4)
C(37) 0.038(3) 0.062(4) 0.082(5) -0.003(3) 0.007(3) 0.034(4)
C(38) 0.036(3) 0.045(3) 0.054(4) -0.003(3) -0.004(3) 0.009(3)
C(39) 0.041(3) 0.052(4) 0.083(5) 0.001(3) -0.002(3) 0.031(3)
C(40) 0.040(3) 0.061(4) 0.077(5) -0.007(3) 0.002(3) 0.031(4)

loop_
_atom_type_symbol
_atom_type_description
_atom_type_scat_dispersion_real
_atom_type_scat_dispersion_imag
_atom_type_scat_source
C C 0.003 0.002
;International Tables for Crystallography
(1992, Vol. C, Tables 4.2.6.8 and 6.1.1.1)
;
H H 0.000 0.000
;International Tables for Crystallography
(1992, Vol. C, Table 6.1.1.2)
;
O O 0.011 0.006
;International Tables for Crystallography
(1992, Vol. C, Tables 4.2.6.8 and 6.1.1.1)
;
N N 0.006 0.003
;International Tables for Crystallography
(1992, Vol. C, Tables 4.2.6.8 and 6.1.1.1)
;
Ni Ni 0.339 1.112
;International Tables for Crystallography
(1992, Vol. C, Tables 4.2.6.8 and 6.1.1.1)
;
P P 0.102 0.094
;International Tables for Crystallography
(1992, Vol. C, Tables 4.2.6.8 and 6.1.1.1)
;
F F 0.017 0.010
;International Tables for Crystallography
(1992, Vol. C, Tables 4.2.6.8 and 6.1.1.1)
;

loop_
_geom_angle_atom_site_label_1
_geom_angle_atom_site_label_2
_geom_angle_atom_site_label_3
_geom_angle
_geom_angle_site_symmetry_1
_geom_angle_site_symmetry_2
_geom_angle_site_symmetry_3
_geom_angle_publ_flag
O(1) Ni(1) O(2) 88.7(1) . . . yes
O(1) Ni(1) O(3) 171.2(3) . . . yes
O(1) Ni(1) N(1) 91.9(2) . . . yes
O(1) Ni(1) N(5) 91.4(1) . . . yes
O(1) Ni(1) N(9) 87.4(2) . . . yes
O(1) Ni(1) N(11) 169.1(3) . . . yes
O(2) Ni(1) O(3) 82.9(4) . . . yes
O(2) Ni(1) N(1) 85.5(1) . . . yes
O(2) Ni(1) N(5) 174.1(1) . . . yes
O(2) Ni(1) N(9) 89.9(2) . . . yes
O(2) Ni(1) N(11) 92.0(3) . . . yes
O(3) Ni(1) N(1) 85.0(3) . . . yes
O(3) Ni(1) N(5) 96.7(4) . . . yes
O(3) Ni(1) N(9) 95.1(3) . . . yes
O(3) Ni(1) N(11) 16.1(4) . . . yes
N(1) Ni(1) N(5) 88.6(2) . . . yes
N(1) Ni(1) N(9) 175.4(2) . . . yes
N(1) Ni(1) N(11) 98.9(3) . . . yes
N(5) Ni(1) N(9) 96.0(2) . . . yes
N(5) Ni(1) N(11) 89.0(3) . . . yes
N(9) Ni(1) N(11) 81.8(3) . . . yes
F(1) P(1) F(2) 91.8(4) . . . yes
F(1) P(1) F(3) 178.6(4) . . . yes
F(1) P(1) F(4) 91.0(4) . . . yes
F(1) P(1) F(5) 90.3(3) . . . yes
F(1) P(1) F(6) 88.5(3) . . . yes
F(2) P(1) F(3) 87.5(4) . . . yes
F(2) P(1) F(4) 177.2(5) . . . yes
F(2) P(1) F(5) 91.4(4) . . . yes
F(2) P(1) F(6) 88.5(4) . . . yes
F(3) P(1) F(4) 89.8(4) . . . yes
F(3) P(1) F(5) 88.5(4) . . . yes
F(3) P(1) F(6) 92.7(4) . . . yes
F(4) P(1) F(5) 89.4(3) . . . yes
F(4) P(1) F(6) 90.8(4) . . . yes
F(5) P(1) F(6) 178.8(3) . . . yes
F(7) P(2) F(8) 91.6(5) . . . yes
F(7) P(2) F(9) 178.3(7) . . . yes
F(7) P(2) F(10) 91.1(6) . . . yes
F(7) P(2) F(11) 91.8(7) . . . yes
F(7) P(2) F(12) 95.4(8) . . . yes
F(8) P(2) F(9) 86.8(4) . . . yes
F(8) P(2) F(10) 176.9(5) . . . yes
F(8) P(2) F(11) 86.3(5) . . . yes
F(8) P(2) F(12) 93.2(5) . . . yes
F(9) P(2) F(10) 90.5(5) . . . yes
F(9) P(2) F(11) 88.8(7) . . . yes
F(9) P(2) F(12) 84.0(6) . . . yes
F(10) P(2) F(11) 92.2(5) . . . yes
F(10) P(2) F(12) 88.0(5) . . . yes
F(11) P(2) F(12) 172.8(8) . . . yes
P(1) F(1) F(2) 43.4(2) . . . yes
P(1) F(1) F(4) 44.1(2) . . . yes
P(1) F(1) F(5) 45.2(2) . . . yes
P(1) F(1) F(6) 45.8(2) . . . yes
F(2) F(1) F(4) 87.4(3) . . . yes
F(2) F(1) F(5) 59.9(3) . . . yes
F(2) F(1) F(6) 58.7(3) . . . yes
F(4) F(1) F(5) 59.2(2) . . . yes
F(4) F(1) F(6) 60.4(3) . . . yes
F(5) F(1) F(6) 90.9(3) . . . yes
P(1) F(2) F(1) 44.8(2) . . . yes
P(1) F(2) F(3) 46.7(3) . . . yes
P(1) F(2) F(5) 45.4(2) . . . yes
P(1) F(2) F(6) 46.5(3) . . . yes
F(1) F(2) F(3) 91.5(3) . . . yes
F(1) F(2) F(5) 60.3(2) . . . yes
F(1) F(2) F(6) 59.9(3) . . . yes
F(3) F(2) F(5) 60.3(3) . . . yes
F(3) F(2) F(6) 63.5(4) . . . yes
F(5) F(2) F(6) 91.9(3) . . . yes
P(1) F(3) F(2) 45.8(3) . . . yes
P(1) F(3) F(4) 45.0(3) . . . yes
P(1) F(3) F(5) 46.4(2) . . . yes
P(1) F(3) F(6) 44.0(3) . . . yes
F(2) F(3) F(4) 90.8(3) . . . yes
F(2) F(3) F(5) 62.2(3) . . . yes
F(2) F(3) F(6) 59.0(3) . . . yes
F(4) F(3) F(5) 60.5(3) . . . yes
F(4) F(3) F(6) 59.9(3) . . . yes
F(5) F(3) F(6) 90.4(3) . . . yes
P(1) F(4) F(1) 45.0(2) . . . yes
P(1) F(4) F(3) 45.2(3) . . . yes
P(1) F(4) F(5) 46.1(2) . . . yes
P(1) F(4) F(6) 45.1(3) . . . yes
F(1) F(4) F(3) 90.2(3) . . . yes
F(1) F(4) F(5) 60.8(2) . . . yes
F(1) F(4) F(6) 59.1(3) . . . yes
F(3) F(4) F(5) 59.9(3) . . . yes
F(3) F(4) F(6) 61.7(3) . . . yes
F(5) F(4) F(6) 91.2(3) . . . yes
P(1) F(5) F(1) 44.5(2) . . . yes
P(1) F(5) F(2) 43.3(3) . . . yes
P(1) F(5) F(3) 45.1(2) . . . yes
P(1) F(5) F(4) 44.5(2) . . . yes
F(1) F(5) F(2) 59.7(2) . . . yes
F(1) F(5) F(3) 89.6(3) . . . yes
F(1) F(5) F(4) 60.0(3) . . . yes
F(2) F(5) F(3) 57.6(3) . . . yes
F(2) F(5) F(4) 87.8(3) . . . yes
F(3) F(5) F(4) 59.7(3) . . . yes
P(1) F(6) F(1) 45.7(2) . . . yes
P(1) F(6) F(2) 44.9(3) . . . yes
P(1) F(6) F(3) 43.3(2) . . . yes
P(1) F(6) F(4) 44.1(2) . . . yes
F(1) F(6) F(2) 61.4(3) . . . yes
F(1) F(6) F(3) 89.0(3) . . . yes
F(1) F(6) F(4) 60.5(3) . . . yes
F(2) F(6) F(3) 57.5(3) . . . yes
F(2) F(6) F(4) 89.0(3) . . . yes
F(3) F(6) F(4) 58.4(3) . . . yes
P(2) F(7) F(8) 46.5(3) . . . yes
P(2) F(7) F(10) 46.2(3) . . . yes
P(2) F(7) F(11) 44.7(4) . . . yes
P(2) F(7) F(12) 43.0(4) . . . yes
F(8) F(7) F(10) 92.6(4) . . . yes
F(8) F(7) F(11) 58.5(4) . . . yes
F(8) F(7) F(12) 61.6(4) . . . yes
F(10) F(7) F(11) 61.8(5) . . . yes
F(10) F(7) F(12) 58.5(3) . . . yes
F(11) F(7) F(12) 87.8(5) . . . yes
P(2) F(8) F(7) 41.9(3) . . . yes
P(2) F(8) F(9) 45.9(3) . . . yes
P(2) F(8) F(11) 45.1(3) . . . yes
P(2) F(8) F(12) 41.9(3) . . . yes
F(7) F(8) F(9) 87.8(4) . . . yes
F(7) F(8) F(11) 59.2(5) . . . yes
F(7) F(8) F(12) 59.2(5) . . . yes
F(9) F(8) F(11) 60.0(5) . . . yes
F(9) F(8) F(12) 55.2(4) . . . yes
F(11) F(8) F(12) 86.8(4) . . . yes
P(2) F(9) F(8) 47.3(3) . . . yes
P(2) F(9) F(10) 44.8(3) . . . yes
P(2) F(9) F(11) 44.6(4) . . . yes
P(2) F(9) F(12) 47.0(4) . . . yes
P(2) F(9) O(4) 153(1) . . 1_655 yes
F(8) F(9) F(10) 92.2(4) . . . yes
F(8) F(9) F(11) 59.0(4) . . . yes
F(8) F(9) F(12) 64.6(4) . . . yes
F(8) F(9) O(4) 124(1) . . 1_655 yes
F(10) F(9) F(11) 60.9(4) . . . yes
F(10) F(9) F(12) 59.8(5) . . . yes
F(10) F(9) O(4) 131(1) . . 1_655 yes
F(11) F(9) F(12) 91.6(5) . . . yes
F(11) F(9) O(4) 108(1) . . 1_655 yes
F(12) F(9) O(4) 159(1) . . 1_655 yes
P(2) F(10) F(7) 42.7(3) . . . yes
P(2) F(10) F(9) 44.7(3) . . . yes
P(2) F(10) F(11) 42.8(3) . . . yes
P(2) F(10) F(12) 45.0(3) . . . yes
F(7) F(10) F(9) 87.4(4) . . . yes
F(7) F(10) F(11) 58.4(5) . . . yes
F(7) F(10) F(12) 61.6(5) . . . yes
F(9) F(10) F(11) 57.9(5) . . . yes
F(9) F(10) F(12) 56.2(4) . . . yes
F(11) F(10) F(12) 87.6(4) . . . yes
P(2) F(11) F(7) 43.4(4) . . . yes
P(2) F(11) F(8) 48.6(3) . . . yes
P(2) F(11) F(9) 46.6(5) . . . yes
P(2) F(11) F(10) 44.9(3) . . . yes
F(7) F(11) F(8) 62.2(5) . . . yes
F(7) F(11) F(9) 90.0(5) . . . yes
F(7) F(11) F(10) 59.7(4) . . . yes
F(8) F(11) F(9) 61.1(4) . . . yes
F(8) F(11) F(10) 93.5(4) . . . yes
F(9) F(11) F(10) 61.2(5) . . . yes
P(2) F(12) F(7) 41.6(4) . . . yes
P(2) F(12) F(8) 44.9(3) . . . yes
P(2) F(12) F(9) 49.0(4) . . . yes
P(2) F(12) F(10) 47.0(3) . . . yes
F(7) F(12) F(8) 59.1(3) . . . yes
F(7) F(12) F(9) 90.6(5) . . . yes
F(7) F(12) F(10) 59.9(5) . . . yes
F(8) F(12) F(9) 60.2(4) . . . yes
F(8) F(12) F(10) 91.9(4) . . . yes
F(9) F(12) F(10) 63.9(4) . . . yes
Ni(1) O(3) N(11) 99(2) . . . yes
Ni(1) O(3) C(26) 165(1) . . . yes
Ni(1) O(3) C(30) 101.2(6) . . . yes
N(11) O(3) C(26) 89(2) . . . yes
N(11) O(3) C(30) 5(1) . . . yes
C(26) O(3) C(30) 88.6(9) . . . yes
F(9) O(4) C(26) 95(1) 1_455 . . yes
Ni(1) N(1) C(1) 120.3(4) . . . yes
Ni(1) N(1) C(5) 123.9(4) . . . yes
C(1) N(1) C(5) 115.4(5) . . . yes
C(6) N(2) C(10) 115.8(5) . . . yes
N(4) N(3) C(3) 113.4(5) . . . yes
N(4) N(3) C(8) 36.1(3) . . . yes
C(3) N(3) C(8) 149.4(4) . . . yes
N(3) N(4) C(3) 36.3(3) . . . yes
N(3) N(4) C(8) 113.9(5) . . . yes
C(3) N(4) C(8) 150.1(4) . . . yes
Ni(1) N(5) C(11) 123.9(4) . . . yes
Ni(1) N(5) C(15) 120.2(4) . . . yes
C(11) N(5) C(15) 115.5(5) . . . yes
C(16) N(6) C(20) 116.1(5) . . . yes
N(8) N(7) C(13) 112.6(5) . . . yes
N(8) N(7) C(18) 37.3(3) . . . yes
C(13) N(7) C(18) 149.9(5) . . . yes
N(7) N(8) C(13) 36.5(3) . . . yes
N(7) N(8) C(18) 111.7(5) . . . yes
C(13) N(8) C(18) 148.2(5) . . . yes
Ni(1) N(9) C(21) 122.7(4) . . . yes
Ni(1) N(9) C(25) 120.5(4) . . . yes
C(21) N(9) C(25) 116.5(5) . . . yes
N(10) N(10) C(23) 98(1) 2_555 . . yes
N(10) N(10) C(23) 50.8(8) 2_555 . 2_555 yes
C(23) N(10) C(23) 149.5(4) . . 2_555 yes
Ni(1) N(11) O(3) 64(2) . . . yes
Ni(1) N(11) N(12) 168.7(7) . . 2_565 yes
Ni(1) N(11) C(26) 124.7(10) . . . yes
Ni(1) N(11) C(29) 146.7(8) . . . yes
Ni(1) N(11) C(30) 117.9(10) . . . yes
O(3) N(11) N(12) 126(2) . . 2_565 yes
O(3) N(11) C(26) 61(2) . . . yes
O(3) N(11) C(29) 148(2) . . . yes
O(3) N(11) C(30) 171(2) . . . yes
N(12) N(11) C(26) 66.6(10) 2_565 . . yes
N(12) N(11) C(29) 22.0(5) 2_565 . . yes
N(12) N(11) C(30) 50.8(8) 2_565 . . yes
C(26) N(11) C(29) 88(1) . . . yes
C(26) N(11) C(30) 117(1) . . . yes
C(29) N(11) C(30) 28.7(7) . . . yes
N(11) N(12) N(13) 156(1) 2_565 . 2_565 yes
N(11) N(12) C(26) 32.6(5) 2_565 . 2_565 yes
N(11) N(12) C(27) 73.7(9) 2_565 . 2_565 yes
N(11) N(12) C(28) 133(3) 2_565 . 2_565 yes
N(11) N(12) C(29) 81(1) 2_565 . 2_565 yes
N(11) N(12) C(30) 36.0(5) 2_565 . 2_565 yes
N(11) N(12) C(31) 109(1) 2_565 . . yes
N(11) N(12) C(35) 130(1) 2_565 . . yes
N(13) N(12) C(26) 124(1) 2_565 . 2_565 yes
N(13) N(12) C(27) 83(1) 2_565 . 2_565 yes
N(13) N(12) C(28) 23(2) 2_565 . 2_565 yes
N(13) N(12) C(29) 121(1) 2_565 . 2_565 yes
N(13) N(12) C(30) 164(1) 2_565 . 2_565 yes
N(13) N(12) C(31) 46.8(10) 2_565 . . yes
N(13) N(12) C(35) 73(1) 2_565 . . yes
C(26) N(12) C(27) 41.1(7) 2_565 . 2_565 yes
C(26) N(12) C(28) 101(3) 2_565 . 2_565 yes
C(26) N(12) C(29) 113(1) 2_565 . 2_565 yes
C(26) N(12) C(30) 68.6(7) 2_565 . 2_565 yes
C(26) N(12) C(31) 80(1) 2_565 . . yes
C(26) N(12) C(35) 157(1) 2_565 . . yes
C(27) N(12) C(28) 60(2) 2_565 . 2_565 yes
C(27) N(12) C(29) 154(2) 2_565 . 2_565 yes
C(27) N(12) C(30) 109(1) 2_565 . 2_565 yes
C(27) N(12) C(31) 43.9(8) 2_565 . . yes
C(27) N(12) C(35) 148(1) 2_565 . . yes
C(28) N(12) C(29) 144(4) 2_565 . 2_565 yes
C(28) N(12) C(30) 169(3) 2_565 . 2_565 yes
C(28) N(12) C(31) 29(2) 2_565 . . yes
C(28) N(12) C(35) 94(3) 2_565 . . yes
C(29) N(12) C(30) 45(1) 2_565 . 2_565 yes
C(29) N(12) C(31) 153(1) 2_565 . . yes
C(29) N(12) C(35) 53(1) 2_565 . . yes
C(30) N(12) C(31) 140(1) 2_565 . . yes
C(30) N(12) C(35) 96(1) 2_565 . . yes
C(31) N(12) C(35) 119(1) . . . yes
N(12) N(13) N(14) 99(1) 2_565 . . yes
N(12) N(13) N(14) 157(1) 2_565 . 2_565 yes
N(12) N(13) C(28) 8(1) 2_565 . . yes
N(12) N(13) C(31) 41.0(10) 2_565 . 2_565 yes
N(12) N(13) C(32) 110(2) 2_565 . 2_565 yes
N(12) N(13) C(33) 139(1) 2_565 . . yes
N(12) N(13) C(33) 138(2) 2_565 . 2_565 yes
N(12) N(13) C(34) 79(1) 2_565 . 2_565 yes
N(12) N(13) C(35) 36.1(6) 2_565 . 2_565 yes
N(14) N(13) N(14) 59(1) . . 2_565 yes
N(14) N(13) C(28) 107(1) . . . yes
N(14) N(13) C(31) 136(1) . . 2_565 yes
N(14) N(13) C(32) 137(3) . . 2_565 yes
N(14) N(13) C(33) 40(1) . . . yes
N(14) N(13) C(33) 41(1) . . 2_565 yes
N(14) N(13) C(34) 22(1) . . 2_565 yes
N(14) N(13) C(35) 64(1) . . 2_565 yes
N(14) N(13) C(28) 166(1) 2_565 . . yes
N(14) N(13) C(31) 154(1) 2_565 . 2_565 yes
N(14) N(13) C(32) 85(2) 2_565 . 2_565 yes
N(14) N(13) C(33) 19.2(7) 2_565 . . yes
N(14) N(13) C(33) 19(1) 2_565 . 2_565 yes
N(14) N(13) C(34) 80(1) 2_565 . 2_565 yes
N(14) N(13) C(35) 123(1) 2_565 . 2_565 yes
C(28) N(13) C(31) 34.4(9) . . 2_565 yes
C(28) N(13) C(32) 104(2) . . 2_565 yes
C(28) N(13) C(33) 147(1) . . . yes
C(28) N(13) C(33) 146(2) . . 2_565 yes
C(28) N(13) C(34) 87(1) . . 2_565 yes
C(28) N(13) C(35) 43.6(10) . . 2_565 yes
C(31) N(13) C(32) 70(2) 2_565 . 2_565 yes
C(31) N(13) C(33) 165(1) 2_565 . . yes
C(31) N(13) C(33) 157(2) 2_565 . 2_565 yes
C(31) N(13) C(34) 120(1) 2_565 . 2_565 yes
C(31) N(13) C(35) 77(1) 2_565 . 2_565 yes
C(32) N(13) C(33) 104(2) 2_565 . . yes
C(32) N(13) C(33) 99(3) 2_565 . 2_565 yes
C(32) N(13) C(34) 157(3) 2_565 . 2_565 yes
C(32) N(13) C(35) 143(2) 2_565 . 2_565 yes
C(33) N(13) C(33) 8(2) . . 2_565 yes
C(33) N(13) C(34) 60(1) . . 2_565 yes
C(33) N(13) C(35) 104(1) . . 2_565 yes
C(33) N(13) C(34) 63(2) 2_565 . 2_565 yes
C(33) N(13) C(35) 105(2) 2_565 . 2_565 yes
C(34) N(13) C(35) 43(1) 2_565 . 2_565 yes
N(13) N(14) N(13) 120(1) . . 2_565 yes
N(13) N(14) N(14) 90(1) . . 2_565 yes
N(13) N(14) C(28) 42(1) . . . yes
N(13) N(14) C(32) 17(1) . . 2_565 yes
N(13) N(14) C(33) 109(2) . . . yes
N(13) N(14) C(33) 49(2) . . 2_565 yes
N(13) N(14) C(34) 120(4) . . 2_565 yes
N(13) N(14) C(35) 82(1) . . 2_565 yes
N(13) N(14) N(14) 29.9(9) 2_565 . 2_565 yes
N(13) N(14) C(28) 162(1) 2_565 . . yes
N(13) N(14) C(32) 106(1) 2_565 . 2_565 yes
N(13) N(14) C(33) 11(1) 2_565 . . yes
N(13) N(14) C(33) 71(3) 2_565 . 2_565 yes
N(13) N(14) C(34) 115(3) 2_565 . 2_565 yes
N(13) N(14) C(35) 156(1) 2_565 . 2_565 yes
N(14) N(14) C(28) 133(1) 2_565 . . yes
N(14) N(14) C(32) 77(1) 2_565 . 2_565 yes
N(14) N(14) C(33) 19(1) 2_565 . . yes
N(14) N(14) C(33) 41(2) 2_565 . 2_565 yes
N(14) N(14) C(34) 142(3) 2_565 . 2_565 yes
N(14) N(14) C(35) 172(1) 2_565 . 2_565 yes
C(28) N(14) C(32) 56.2(10) . . 2_565 yes
C(28) N(14) C(33) 152(1) . . . yes
C(28) N(14) C(33) 91(3) . . 2_565 yes
C(28) N(14) C(34) 81(3) . . 2_565 yes
C(28) N(14) C(35) 40.3(9) . . 2_565 yes
C(32) N(14) C(33) 96(1) 2_565 . . yes
C(32) N(14) C(33) 35(2) 2_565 . 2_565 yes
C(32) N(14) C(34) 137(3) 2_565 . 2_565 yes
C(32) N(14) C(35) 96(1) 2_565 . 2_565 yes
C(33) N(14) C(33) 61(3) . . 2_565 yes
C(33) N(14) C(34) 123(3) . . 2_565 yes
C(33) N(14) C(35) 166(1) . . 2_565 yes
C(33) N(14) C(34) 166(4) 2_565 . 2_565 yes
C(33) N(14) C(35) 132(3) 2_565 . 2_565 yes
C(34) N(14) C(35) 42(2) 2_565 . 2_565 yes
C(36) N(15) C(40) 116.7(5) . . . yes
N(16) N(16) C(38) 112.8(6) 2_756 . . yes
N(16) N(16) C(38) 37.7(4) 2_756 . 2_756 yes
C(38) N(16) C(38) 150.5(3) . . 2_756 yes
N(1) C(1) C(2) 124.9(5) . . . yes
N(1) C(1) C(3) 94.0(4) . . . yes
N(1) C(1) C(5) 32.1(3) . . . yes
C(2) C(1) C(3) 30.9(3) . . . yes
C(2) C(1) C(5) 92.8(4) . . . yes
C(3) C(1) C(5) 61.9(2) . . . yes
C(1) C(2) C(3) 118.7(5) . . . yes
N(3) C(3) N(4) 30.3(3) . . . yes
N(3) C(3) C(1) 155.5(4) . . . yes
N(3) C(3) C(2) 125.3(5) . . . yes
N(3) C(3) C(4) 116.1(5) . . . yes
N(4) C(3) C(1) 125.3(3) . . . yes
N(4) C(3) C(2) 95.0(4) . . . yes
N(4) C(3) C(4) 146.3(4) . . . yes
C(1) C(3) C(2) 30.4(3) . . . yes
C(1) C(3) C(4) 88.2(4) . . . yes
C(2) C(3) C(4) 118.6(5) . . . yes
C(3) C(4) C(5) 118.4(5) . . . yes
N(1) C(5) C(1) 32.4(3) . . . yes
N(1) C(5) C(4) 123.9(5) . . . yes
C(1) C(5) C(4) 91.5(4) . . . yes
N(2) C(6) C(7) 124.1(6) . . . yes
N(2) C(6) C(8) 93.5(4) . . . yes
N(2) C(6) C(10) 31.7(3) . . . yes
C(7) C(6) C(8) 30.6(3) . . . yes
C(7) C(6) C(10) 92.3(4) . . . yes
C(8) C(6) C(10) 61.7(2) . . . yes
C(6) C(7) C(8) 118.4(6) . . . yes
N(3) C(8) N(4) 30.0(3) . . . yes
N(3) C(8) C(6) 126.3(3) . . . yes
N(3) C(8) C(7) 95.3(4) . . . yes
N(3) C(8) C(9) 145.3(5) . . . yes
N(4) C(8) C(6) 156.1(5) . . . yes
N(4) C(8) C(7) 125.2(5) . . . yes
N(4) C(8) C(9) 115.5(5) . . . yes
C(6) C(8) C(7) 31.0(3) . . . yes
C(6) C(8) C(9) 88.4(4) . . . yes
C(7) C(8) C(9) 119.3(5) . . . yes
C(8) C(9) C(10) 117.7(5) . . . yes
N(2) C(10) C(6) 32.5(3) . . . yes
N(2) C(10) C(9) 124.7(6) . . . yes
C(6) C(10) C(9) 92.2(4) . . . yes
N(5) C(11) C(12) 125.1(5) . . . yes
N(5) C(11) C(15) 32.8(3) . . . yes
C(12) C(11) C(15) 92.3(4) . . . yes
C(11) C(12) C(13) 118.5(5) . . . yes
N(7) C(13) N(8) 30.8(3) . . . yes
N(7) C(13) C(12) 116.3(5) . . . yes
N(7) C(13) C(14) 125.3(5) . . . yes
N(8) C(13) C(12) 146.4(5) . . . yes
N(8) C(13) C(14) 94.9(4) . . . yes
C(12) C(13) C(14) 118.4(5) . . . yes
C(13) C(14) C(15) 118.6(5) . . . yes
N(5) C(15) C(11) 31.7(3) . . . yes
N(5) C(15) C(14) 124.0(5) . . . yes
C(11) C(15) C(14) 92.3(4) . . . yes
N(6) C(16) C(17) 123.7(6) . . . yes
N(6) C(16) C(20) 32.1(3) . . . yes
C(17) C(16) C(20) 91.6(5) . . . yes
C(16) C(17) C(18) 118.7(6) . . . yes
C(16) C(17) C(19) 87.9(5) . . . yes
C(18) C(17) C(19) 30.8(3) . . . yes
N(7) C(18) N(8) 31.0(3) . . . yes
N(7) C(18) C(17) 146.3(5) . . . yes
N(7) C(18) C(19) 95.0(4) . . . yes
N(7) C(18) C(20) 125.9(4) . . . yes
N(8) C(18) C(17) 115.5(6) . . . yes
N(8) C(18) C(19) 125.9(5) . . . yes
N(8) C(18) C(20) 156.8(5) . . . yes
C(17) C(18) C(19) 118.7(5) . . . yes
C(17) C(18) C(20) 87.7(4) . . . yes
C(19) C(18) C(20) 31.0(3) . . . yes
C(17) C(19) C(18) 30.5(3) . . . yes
C(17) C(19) C(20) 87.5(4) . . . yes
C(18) C(19) C(20) 118.0(6) . . . yes
N(6) C(20) C(16) 31.9(3) . . . yes
N(6) C(20) C(18) 93.9(4) . . . yes
N(6) C(20) C(19) 124.9(6) . . . yes
C(16) C(20) C(18) 62.0(3) . . . yes
C(16) C(20) C(19) 93.0(5) . . . yes
C(18) C(20) C(19) 31.0(3) . . . yes
N(9) C(21) C(22) 122.7(6) . . . yes
N(9) C(21) C(25) 31.8(3) . . . yes
C(22) C(21) C(25) 90.9(5) . . . yes
C(21) C(22) C(23) 118.0(6) . . . yes
C(21) C(22) C(24) 88.1(4) . . . yes
C(23) C(22) C(24) 30.0(3) . . . yes
N(10) C(23) N(10) 30.5(4) . . 2_555 yes
N(10) C(23) C(22) 129.0(7) . . . yes
N(10) C(23) C(24) 111.5(6) . . . yes
N(10) C(23) C(25) 141.7(6) . . . yes
N(10) C(23) C(22) 98.6(6) 2_555 . . yes
N(10) C(23) C(24) 141.9(6) 2_555 . . yes
N(10) C(23) C(25) 171.9(5) 2_555 . . yes
C(22) C(23) C(24) 119.5(6) . . . yes
C(22) C(23) C(25) 89.2(4) . . . yes
C(24) C(23) C(25) 30.3(4) . . . yes
C(22) C(24) C(23) 30.6(4) . . . yes
C(22) C(24) C(25) 88.8(5) . . . yes
C(23) C(24) C(25) 119.3(7) . . . yes
N(9) C(25) C(21) 31.7(3) . . . yes
N(9) C(25) C(23) 93.5(4) . . . yes
N(9) C(25) C(24) 123.8(6) . . . yes
C(21) C(25) C(23) 61.8(3) . . . yes
C(21) C(25) C(24) 92.1(5) . . . yes
C(23) C(25) C(24) 30.3(4) . . . yes
O(3) C(26) O(4) 113(1) . . . yes
O(3) C(26) N(11) 29.4(7) . . . yes
O(3) C(26) N(12) 109(1) . . 2_565 yes
O(3) C(26) C(27) 153(1) . . . yes
O(3) C(26) C(28) 123(1) . . . yes
O(3) C(26) C(30) 61.8(8) . . . yes
O(3) C(26) C(31) 137(1) . . 2_565 yes
O(4) C(26) N(11) 131(1) . . . yes
O(4) C(26) N(12) 124(1) . . 2_565 yes
O(4) C(26) C(27) 90(1) . . . yes
O(4) C(26) C(28) 115(1) . . . yes
O(4) C(26) C(30) 143(1) . . . yes
O(4) C(26) C(31) 108(1) . . 2_565 yes
N(11) C(26) N(12) 80.8(9) . . 2_565 yes
N(11) C(26) C(27) 125(1) . . . yes
N(11) C(26) C(28) 94.4(10) . . . yes
N(11) C(26) C(30) 32.7(7) . . . yes
N(11) C(26) C(31) 111(1) . . 2_565 yes
N(12) C(26) C(27) 44.5(8) 2_565 . . yes
N(12) C(26) C(28) 13.6(5) 2_565 . . yes
N(12) C(26) C(30) 48.2(5) 2_565 . . yes
N(12) C(26) C(31) 34.3(6) 2_565 . 2_565 yes
C(27) C(26) C(28) 30.9(8) . . . yes
C(27) C(26) C(30) 92.7(9) . . . yes
C(27) C(26) C(31) 18.2(7) . . 2_565 yes
C(28) C(26) C(30) 61.7(6) . . . yes
C(28) C(26) C(31) 22.1(5) . . 2_565 yes
C(30) C(26) C(31) 80.2(6) . . 2_565 yes
N(12) C(27) C(26) 94(1) 2_565 . . yes
N(12) C(27) C(28) 21.4(8) 2_565 . . yes
N(12) C(27) C(29) 9.3(8) 2_565 . . yes
N(12) C(27) C(31) 59(1) 2_565 . 2_565 yes
C(26) C(27) C(28) 115(1) . . . yes
C(26) C(27) C(29) 85.1(8) . . . yes
C(26) C(27) C(31) 137(1) . . 2_565 yes
C(28) C(27) C(29) 30.7(9) . . . yes
C(28) C(27) C(31) 41(1) . . 2_565 yes
C(29) C(27) C(31) 66(1) . . 2_565 yes
N(12) C(28) N(13) 147(3) 2_565 . . yes
N(12) C(28) N(14) 118(3) 2_565 . . yes
N(12) C(28) C(26) 65(3) 2_565 . . yes
N(12) C(28) C(27) 98(3) 2_565 . . yes
N(12) C(28) C(29) 21(2) 2_565 . . yes
N(12) C(28) C(30) 8(2) 2_565 . . yes
N(12) C(28) C(31) 132(4) 2_565 . 2_565 yes
N(12) C(28) C(32) 158(3) 2_565 . 2_565 yes
N(12) C(28) C(33) 135(3) 2_565 . 2_565 yes
N(12) C(28) C(34) 101(3) 2_565 . 2_565 yes
N(12) C(28) C(35) 62(3) 2_565 . 2_565 yes
N(13) C(28) N(14) 30.3(8) . . . yes
N(13) C(28) C(26) 146(1) . . . yes
N(13) C(28) C(27) 113(1) . . . yes
N(13) C(28) C(29) 126(1) . . . yes
N(13) C(28) C(30) 154(1) . . . yes
N(13) C(28) C(31) 69(1) . . 2_565 yes
N(13) C(28) C(32) 24.2(8) . . 2_565 yes
N(13) C(28) C(33) 11.9(10) . . 2_565 yes
N(13) C(28) C(34) 48.2(10) . . 2_565 yes
N(13) C(28) C(35) 88(1) . . 2_565 yes
N(14) C(28) C(26) 176(1) . . . yes
N(14) C(28) C(27) 143(1) . . . yes
N(14) C(28) C(29) 96(1) . . . yes
N(14) C(28) C(30) 125(1) . . . yes
N(14) C(28) C(31) 97(1) . . 2_565 yes
N(14) C(28) C(32) 52.7(8) . . 2_565 yes
N(14) C(28) C(33) 19.0(7) . . 2_565 yes
N(14) C(28) C(34) 18.9(6) . . 2_565 yes
N(14) C(28) C(35) 58.4(10) . . 2_565 yes
C(26) C(28) C(27) 33.3(7) . . . yes
C(26) C(28) C(29) 86(1) . . . yes
C(26) C(28) C(30) 57.5(6) . . . yes
C(26) C(28) C(31) 79(1) . . 2_565 yes
C(26) C(28) C(32) 123(1) . . 2_565 yes
C(26) C(28) C(33) 157(1) . . 2_565 yes
C(26) C(28) C(34) 164(1) . . 2_565 yes
C(26) C(28) C(35) 125(1) . . 2_565 yes
C(27) C(28) C(29) 120(1) . . . yes
C(27) C(28) C(30) 90(1) . . . yes
C(27) C(28) C(31) 53(1) . . 2_565 yes
C(27) C(28) C(32) 93(1) . . 2_565 yes
C(27) C(28) C(33) 125(1) . . 2_565 yes
C(27) C(28) C(34) 157(1) . . 2_565 yes
C(27) C(28) C(35) 153(1) . . 2_565 yes
C(29) C(28) C(30) 29.4(8) . . . yes
C(29) C(28) C(31) 143(2) . . 2_565 yes
C(29) C(28) C(32) 141(1) . . 2_565 yes
C(29) C(28) C(33) 114(1) . . 2_565 yes
C(29) C(28) C(34) 80(1) . . 2_565 yes
C(29) C(28) C(35) 43(1) . . 2_565 yes
C(30) C(28) C(31) 124(1) . . 2_565 yes
C(30) C(28) C(32) 158(1) . . 2_565 yes
C(30) C(28) C(33) 142(1) . . 2_565 yes
C(30) C(28) C(34) 109(1) . . 2_565 yes
C(30) C(28) C(35) 71(1) . . 2_565 yes
C(31) C(28) C(32) 45(1) 2_565 . 2_565 yes
C(31) C(28) C(33) 78(1) 2_565 . 2_565 yes
C(31) C(28) C(34) 115(1) 2_565 . 2_565 yes
C(31) C(28) C(35) 152(2) 2_565 . 2_565 yes
C(32) C(28) C(33) 33(1) 2_565 . 2_565 yes
C(32) C(28) C(34) 71.4(10) 2_565 . 2_565 yes
C(32) C(28) C(35) 110(1) 2_565 . 2_565 yes
C(33) C(28) C(34) 37.7(9) 2_565 . 2_565 yes
C(33) C(28) C(35) 77(1) 2_565 . 2_565 yes
C(34) C(28) C(35) 40.0(10) 2_565 . 2_565 yes
N(11) C(29) N(12) 76(1) . . 2_565 yes
N(11) C(29) C(27) 60.9(6) . . . yes
N(11) C(29) C(28) 90(1) . . . yes
N(11) C(29) C(30) 29.6(7) . . . yes
N(11) C(29) C(31) 84.3(8) . . 2_565 yes
N(11) C(29) C(35) 149(1) . . 2_565 yes
N(12) C(29) C(27) 15(1) 2_565 . . yes
N(12) C(29) C(28) 13(1) 2_565 . . yes
N(12) C(29) C(30) 106(2) 2_565 . . yes
N(12) C(29) C(31) 16(1) 2_565 . 2_565 yes
N(12) C(29) C(35) 81(1) 2_565 . 2_565 yes
C(27) C(29) C(28) 29.3(9) . . . yes
C(27) C(29) C(30) 90(1) . . . yes
C(27) C(29) C(31) 27.2(5) . . 2_565 yes
C(27) C(29) C(35) 96(1) . . 2_565 yes
C(28) C(29) C(30) 119(1) . . . yes
C(28) C(29) C(31) 14.3(9) . . 2_565 yes
C(28) C(29) C(35) 70(1) . . 2_565 yes
C(30) C(29) C(31) 112(1) . . 2_565 yes
C(30) C(29) C(35) 157(1) . . 2_565 yes
C(31) C(29) C(35) 80(1) 2_565 . 2_565 yes
O(3) C(30) N(11) 2.7(8) . . . yes
O(3) C(30) N(12) 92.6(8) . . 2_565 yes
O(3) C(30) C(26) 29.6(5) . . . yes
O(3) C(30) C(28) 90.2(7) . . . yes
O(3) C(30) C(29) 121(1) . . . yes
O(3) C(30) C(35) 124.3(7) . . 2_565 yes
N(11) C(30) N(12) 93(1) . . 2_565 yes
N(11) C(30) C(26) 30.0(8) . . . yes
N(11) C(30) C(28) 90.8(10) . . . yes
N(11) C(30) C(29) 121(1) . . . yes
N(11) C(30) C(35) 124.3(10) . . 2_565 yes
N(12) C(30) C(26) 63.2(7) 2_565 . . yes
N(12) C(30) C(28) 2.5(9) 2_565 . . yes
N(12) C(30) C(29) 28.4(10) 2_565 . . yes
N(12) C(30) C(35) 32.9(6) 2_565 . 2_565 yes
C(26) C(30) C(28) 60.8(7) . . . yes
C(26) C(30) C(29) 91(1) . . . yes
C(26) C(30) C(35) 94.7(7) . . 2_565 yes
C(28) C(30) C(29) 30.8(9) . . . yes
C(28) C(30) C(35) 35.5(7) . . 2_565 yes
C(29) C(30) C(35) 9.8(8) . . 2_565 yes
N(12) C(31) N(13) 92(1) . . 2_565 yes
N(12) C(31) C(26) 65.5(9) . . 2_565 yes
N(12) C(31) C(27) 76(1) . . 2_565 yes
N(12) C(31) C(28) 17(1) . . 2_565 yes
N(12) C(31) C(29) 10.7(8) . . 2_565 yes
N(12) C(31) C(32) 123(1) . . . yes
N(12) C(31) C(33) 93(1) . . . yes
N(12) C(31) C(35) 29(1) . . . yes
N(13) C(31) C(26) 151(1) 2_565 . 2_565 yes
N(13) C(31) C(27) 138(1) 2_565 . 2_565 yes
N(13) C(31) C(28) 76(1) 2_565 . 2_565 yes
N(13) C(31) C(29) 89(1) 2_565 . 2_565 yes
N(13) C(31) C(32) 32.2(8) 2_565 . . yes
N(13) C(31) C(33) 8.4(9) 2_565 . . yes
N(13) C(31) C(35) 63.1(10) 2_565 . . yes
C(26) C(31) C(27) 24.2(9) 2_565 . 2_565 yes
C(26) C(31) C(28) 78(1) 2_565 . 2_565 yes
C(26) C(31) C(29) 71.8(7) 2_565 . 2_565 yes
C(26) C(31) C(32) 167(1) 2_565 . . yes
C(26) C(31) C(33) 157(1) 2_565 . . yes
C(26) C(31) C(35) 94.2(9) 2_565 . . yes
C(27) C(31) C(28) 84(2) 2_565 . 2_565 yes
C(27) C(31) C(29) 85(1) 2_565 . 2_565 yes
C(27) C(31) C(32) 143(1) 2_565 . . yes
C(27) C(31) C(33) 146(1) 2_565 . . yes
C(27) C(31) C(35) 101(1) 2_565 . . yes
C(28) C(31) C(29) 22(1) 2_565 . 2_565 yes
C(28) C(31) C(32) 108(1) 2_565 . . yes
C(28) C(31) C(33) 79(1) 2_565 . . yes
C(28) C(31) C(35) 16(1) 2_565 . . yes
C(29) C(31) C(32) 118(1) 2_565 . . yes
C(29) C(31) C(33) 89.4(9) 2_565 . . yes
C(29) C(31) C(35) 26.9(6) 2_565 . . yes
C(32) C(31) C(33) 29(1) . . . yes
C(32) C(31) C(35) 94(1) . . . yes
C(33) C(31) C(35) 64.6(8) . . . yes
N(13) C(32) N(14) 25(2) 2_565 . 2_565 yes
N(13) C(32) C(28) 51(2) 2_565 . 2_565 yes
N(13) C(32) C(31) 77(2) 2_565 . . yes
N(13) C(32) C(33) 42(2) 2_565 . . yes
N(14) C(32) C(28) 71(1) 2_565 . 2_565 yes
N(14) C(32) C(31) 96(1) 2_565 . . yes
N(14) C(32) C(33) 20(1) 2_565 . . yes
C(28) C(32) C(31) 26.4(8) 2_565 . . yes
C(28) C(32) C(33) 91(1) 2_565 . . yes
C(31) C(32) C(33) 117(1) . . . yes
N(13) C(33) N(13) 171(2) . . 2_565 yes
N(13) C(33) N(14) 29.7(9) . . . yes
N(13) C(33) N(14) 89(3) . . 2_565 yes
N(13) C(33) C(28) 158(1) . . 2_565 yes
N(13) C(33) C(31) 174(1) . . . yes
N(13) C(33) C(32) 145(1) . . . yes
N(13) C(33) C(33) 5(1) . . 2_565 yes
N(13) C(33) C(34) 92(1) . . . yes
N(13) C(33) C(34) 45.9(8) . . 2_565 yes
N(13) C(33) N(14) 149(2) 2_565 . . yes
N(13) C(33) N(14) 88(2) 2_565 . 2_565 yes
N(13) C(33) C(28) 21(1) 2_565 . 2_565 yes
N(13) C(33) C(31) 14(1) 2_565 . . yes
N(13) C(33) C(32) 38(2) 2_565 . . yes
N(13) C(33) C(33) 166(3) 2_565 . 2_565 yes
N(13) C(33) C(34) 84(2) 2_565 . . yes
N(13) C(33) C(34) 135(2) 2_565 . 2_565 yes
N(14) C(33) N(14) 118(3) . . 2_565 yes
N(14) C(33) C(28) 170(1) . . 2_565 yes
N(14) C(33) C(31) 150(1) . . . yes
N(14) C(33) C(32) 117(1) . . . yes
N(14) C(33) C(33) 30(1) . . 2_565 yes
N(14) C(33) C(34) 121(2) . . . yes
N(14) C(33) C(34) 17.5(8) . . 2_565 yes
N(14) C(33) C(28) 69(2) 2_565 . 2_565 yes
N(14) C(33) C(31) 90(2) 2_565 . . yes
N(14) C(33) C(32) 124(3) 2_565 . . yes
N(14) C(33) C(33) 88(4) 2_565 . 2_565 yes
N(14) C(33) C(34) 6(2) 2_565 . . yes
N(14) C(33) C(34) 135(3) 2_565 . 2_565 yes
C(28) C(33) C(31) 22.2(5) 2_565 . . yes
C(28) C(33) C(32) 55(1) 2_565 . . yes
C(28) C(33) C(33) 157(2) 2_565 . 2_565 yes
C(28) C(33) C(34) 66(1) 2_565 . . yes
C(28) C(33) C(34) 155(1) 2_565 . 2_565 yes
C(31) C(33) C(32) 33(1) . . . yes
C(31) C(33) C(33) 179(2) . . 2_565 yes
C(31) C(33) C(34) 88(1) . . . yes
C(31) C(33) C(34) 133(1) . . 2_565 yes
C(32) C(33) C(33) 147(2) . . 2_565 yes
C(32) C(33) C(34) 121(2) . . . yes
C(32) C(33) C(34) 100(1) . . 2_565 yes
C(33) C(33) C(34) 91(2) 2_565 . . yes
C(33) C(33) C(34) 47(1) 2_565 . 2_565 yes
C(34) C(33) C(34) 138(1) . . 2_565 yes
N(13) C(34) N(14) 36(2) 2_565 . 2_565 yes
N(13) C(34) C(28) 44(1) 2_565 . 2_565 yes
N(13) C(34) C(33) 32.3(9) 2_565 . . yes
N(13) C(34) C(33) 73(1) 2_565 . 2_565 yes
N(13) C(34) C(35) 84(1) 2_565 . . yes
N(14) C(34) C(28) 79(3) 2_565 . 2_565 yes
N(14) C(34) C(33) 7(2) 2_565 . . yes
N(14) C(34) C(33) 38(2) 2_565 . 2_565 yes
N(14) C(34) C(35) 117(3) 2_565 . . yes
C(28) C(34) C(33) 76(1) 2_565 . . yes
C(28) C(34) C(33) 117(1) 2_565 . 2_565 yes
C(28) C(34) C(35) 39.8(10) 2_565 . . yes
C(33) C(34) C(33) 41(1) . . 2_565 yes
C(33) C(34) C(35) 115(2) . . . yes
C(33) C(34) C(35) 156(1) 2_565 . . yes
N(12) C(35) N(13) 70(1) . . 2_565 yes
N(12) C(35) N(14) 103(1) . . 2_565 yes
N(12) C(35) C(28) 23.0(9) . . 2_565 yes
N(12) C(35) C(29) 44(1) . . 2_565 yes
N(12) C(35) C(30) 50(1) . . 2_565 yes
N(12) C(35) C(31) 31.0(9) . . . yes
N(12) C(35) C(34) 122(1) . . . yes
N(13) C(35) N(14) 33.4(9) 2_565 . 2_565 yes
N(13) C(35) C(28) 48.2(10) 2_565 . 2_565 yes
N(13) C(35) C(29) 110(1) 2_565 . 2_565 yes
N(13) C(35) C(30) 120.2(9) 2_565 . 2_565 yes
N(13) C(35) C(31) 39.9(7) 2_565 . . yes
N(13) C(35) C(34) 52(1) 2_565 . . yes
N(14) C(35) C(28) 81(1) 2_565 . 2_565 yes
N(14) C(35) C(29) 135(1) 2_565 . 2_565 yes
N(14) C(35) C(30) 147(1) 2_565 . 2_565 yes
N(14) C(35) C(31) 72.1(8) 2_565 . . yes
N(14) C(35) C(34) 19.8(9) 2_565 . . yes
C(28) C(35) C(29) 66(1) 2_565 . 2_565 yes
C(28) C(35) C(30) 73(1) 2_565 . 2_565 yes
C(28) C(35) C(31) 10.6(9) 2_565 . . yes
C(28) C(35) C(34) 100(1) 2_565 . . yes
C(29) C(35) C(30) 12(1) 2_565 . 2_565 yes
C(29) C(35) C(31) 72(1) 2_565 . . yes
C(29) C(35) C(34) 152(1) 2_565 . . yes
C(30) C(35) C(31) 80.5(7) 2_565 . . yes
C(30) C(35) C(34) 164(1) 2_565 . . yes
C(31) C(35) C(34) 91(1) . . . yes
N(15) C(36) C(37) 124.4(6) . . . yes
N(15) C(36) C(38) 93.0(4) . . . yes
N(15) C(36) C(40) 31.5(3) . . . yes
C(37) C(36) C(38) 31.3(3) . . . yes
C(37) C(36) C(40) 92.9(4) . . . yes
C(38) C(36) C(40) 61.6(3) . . . yes
C(36) C(37) C(38) 117.3(6) . . . yes
N(16) C(38) N(16) 29.5(3) . . 2_756 yes
N(16) C(38) C(36) 147.4(4) . . . yes
N(16) C(38) C(37) 116.0(5) . . . yes
N(16) C(38) C(39) 124.0(5) . . . yes
N(16) C(38) C(40) 155.3(4) . . . yes
N(16) C(38) C(36) 174.6(4) 2_756 . . yes
N(16) C(38) C(37) 144.9(5) 2_756 . . yes
N(16) C(38) C(39) 94.8(4) 2_756 . . yes
N(16) C(38) C(40) 126.0(3) 2_756 . . yes
C(36) C(38) C(37) 31.3(3) . . . yes
C(36) C(38) C(39) 88.6(4) . . . yes
C(36) C(38) C(40) 57.3(3) . . . yes
C(37) C(38) C(39) 119.9(5) . . . yes
C(37) C(38) C(40) 88.7(4) . . . yes
C(39) C(38) C(40) 31.3(3) . . . yes
C(38) C(39) C(40) 117.8(6) . . . yes
N(15) C(40) C(36) 31.9(3) . . . yes
N(15) C(40) C(38) 92.9(4) . . . yes
N(15) C(40) C(39) 123.8(6) . . . yes
C(36) C(40) C(38) 61.1(3) . . . yes
C(36) C(40) C(39) 91.9(4) . . . yes
C(38) C(40) C(39) 30.8(3) . . . yes

loop_
_geom_bond_atom_site_label_1
_geom_bond_atom_site_label_2
_geom_bond_distance
_geom_bond_site_symmetry_1
_geom_bond_site_symmetry_2
_geom_bond_publ_flag
Ni(1) O(1) 2.093(3) . . yes
Ni(1) O(2) 2.096(3) . . yes
Ni(1) O(3) 2.02(1) . . yes
Ni(1) N(1) 2.166(4) . . yes
Ni(1) N(5) 2.119(4) . . yes
Ni(1) N(9) 2.132(4) . . yes
Ni(1) N(11) 2.21(1) . . yes
P(1) F(1) 1.557(5) . . yes
P(1) F(2) 1.517(6) . . yes
P(1) F(3) 1.539(6) . . yes
P(1) F(4) 1.532(5) . . yes
P(1) F(5) 1.575(5) . . yes
P(1) F(6) 1.559(6) . . yes
P(2) F(7) 1.425(7) . . yes
P(2) F(8) 1.546(6) . . yes
P(2) F(9) 1.510(8) . . yes
P(2) F(10) 1.515(6) . . yes
P(2) F(11) 1.459(7) . . yes
P(2) F(12) 1.463(7) . . yes
F(1) F(2) 2.207(8) . . yes
F(1) F(4) 2.203(8) . . yes
F(1) F(5) 2.222(6) . . yes
F(1) F(6) 2.174(8) . . yes
F(2) F(3) 2.11(1) . . yes
F(2) F(5) 2.213(8) . . yes
F(2) F(6) 2.15(1) . . yes
F(3) F(4) 2.168(10) . . yes
F(3) F(5) 2.173(8) . . yes
F(3) F(6) 2.241(9) . . yes
F(4) F(5) 2.185(8) . . yes
F(4) F(6) 2.201(9) . . yes
F(7) F(8) 2.13(1) . . yes
F(7) F(10) 2.10(1) . . yes
F(7) F(11) 2.07(1) . . yes
F(7) F(12) 2.13(1) . . yes
F(8) F(9) 2.100(10) . . yes
F(8) F(11) 2.06(1) . . yes
F(8) F(12) 2.19(1) . . yes
F(9) F(10) 2.15(1) . . yes
F(9) F(11) 2.08(1) . . yes
F(9) F(12) 1.99(1) . . yes
F(9) O(4) 2.31(3) . 1_655 yes
F(10) F(11) 2.14(1) . . yes
F(10) F(12) 2.068(10) . . yes
O(3) N(11) 0.62(1) . . yes
O(3) C(26) 1.11(2) . . yes
O(3) C(30) 1.99(1) . . yes
O(4) C(26) 1.94(4) . . yes
N(1) C(1) 1.342(7) . . yes
N(1) C(5) 1.331(7) . . yes
N(2) C(6) 1.348(8) . . yes
N(2) C(10) 1.321(7) . . yes
N(3) N(4) 1.222(6) . . yes
N(3) C(3) 1.433(7) . . yes
N(3) C(8) 2.236(7) . . yes
N(4) C(3) 2.223(7) . . yes
N(4) C(8) 1.441(7) . . yes
N(5) C(11) 1.324(7) . . yes
N(5) C(15) 1.365(7) . . yes
N(6) C(16) 1.319(8) . . yes
N(6) C(20) 1.326(8) . . yes
N(7) N(8) 1.238(7) . . yes
N(7) C(13) 1.439(7) . . yes
N(7) C(18) 2.232(7) . . yes
N(8) C(13) 2.230(7) . . yes
N(8) C(18) 1.456(7) . . yes
N(9) C(21) 1.340(7) . . yes
N(9) C(25) 1.345(7) . . yes
N(10) N(10) 1.06(1) . 2_555 yes
N(10) C(23) 1.62(1) . . yes
N(10) C(23) 2.06(1) . 2_555 yes
N(11) N(12) 2.32(2) . 2_565 yes
N(11) C(26) 1.27(2) . . yes
N(11) C(29) 2.36(2) . . yes
N(11) C(30) 1.37(1) . . yes
N(12) N(13) 2.04(2) . 2_565 yes
N(12) C(26) 2.16(2) . 2_565 yes
N(12) C(27) 1.52(2) . 2_565 yes
N(12) C(28) 0.56(2) . 2_565 yes
N(12) C(29) 0.89(2) . 2_565 yes
N(12) C(30) 1.80(2) . 2_565 yes
N(12) C(31) 1.34(2) . . yes
N(12) C(35) 1.27(2) . . yes
N(13) N(14) 1.15(3) . . yes
N(13) N(14) 2.30(3) . 2_565 yes
N(13) C(28) 1.54(2) . . yes
N(13) C(31) 1.49(2) . 2_565 yes
N(13) C(32) 0.81(2) . 2_565 yes
N(13) C(33) 2.18(4) . . yes
N(13) C(33) 0.88(2) . 2_565 yes
N(13) C(34) 1.63(3) . 2_565 yes
N(13) C(35) 2.06(2) . 2_565 yes
N(14) N(14) 1.98(4) . 2_565 yes
N(14) C(28) 2.17(3) . . yes
N(14) C(32) 1.83(2) . 2_565 yes
N(14) C(33) 1.50(3) . . yes
N(14) C(33) 0.76(2) . 2_565 yes
N(14) C(34) 0.72(2) . 2_565 yes
N(14) C(35) 1.87(3) . 2_565 yes
N(15) C(36) 1.328(7) . . yes
N(15) C(40) 1.313(7) . . yes
N(16) N(16) 1.187(9) . 2_756 yes
N(16) C(38) 1.471(7) . . yes
N(16) C(38) 2.220(7) . 2_756 yes
C(1) C(2) 1.357(7) . . yes
C(1) C(3) 2.349(7) . . yes
C(1) C(5) 2.259(8) . . yes
C(2) C(3) 1.375(7) . . yes
C(3) C(4) 1.374(8) . . yes
C(4) C(5) 1.388(8) . . yes
C(6) C(7) 1.377(8) . . yes
C(6) C(8) 2.353(8) . . yes
C(6) C(10) 2.260(9) . . yes
C(7) C(8) 1.363(8) . . yes
C(8) C(9) 1.384(8) . . yes
C(9) C(10) 1.384(8) . . yes
C(11) C(12) 1.380(7) . . yes
C(11) C(15) 2.274(8) . . yes
C(12) C(13) 1.383(8) . . yes
C(13) C(14) 1.391(8) . . yes
C(14) C(15) 1.373(7) . . yes
C(16) C(17) 1.393(9) . . yes
C(16) C(20) 2.244(10) . . yes
C(17) C(18) 1.364(9) . . yes
C(17) C(19) 2.355(10) . . yes
C(18) C(19) 1.374(8) . . yes
C(18) C(20) 2.356(8) . . yes
C(19) C(20) 1.374(8) . . yes
C(21) C(22) 1.391(8) . . yes
C(21) C(25) 2.283(9) . . yes
C(22) C(23) 1.38(1) . . yes
C(22) C(24) 2.36(1) . . yes
C(23) C(24) 1.35(1) . . yes
C(23) C(25) 2.334(9) . . yes
C(24) C(25) 1.352(9) . . yes
C(26) C(27) 1.42(2) . . yes
C(26) C(28) 2.33(2) . . yes
C(26) C(30) 2.25(2) . . yes
C(26) C(31) 2.34(2) . 2_565 yes
C(27) C(28) 1.33(2) . . yes
C(27) C(29) 2.36(2) . . yes
C(27) C(31) 1.08(2) . 2_565 yes
C(28) C(29) 1.39(2) . . yes
C(28) C(30) 2.35(2) . . yes
C(28) C(31) 0.90(2) . 2_565 yes
C(28) C(32) 1.91(3) . 2_565 yes
C(28) C(33) 2.32(3) . 2_565 yes
C(28) C(34) 2.19(3) . 2_565 yes
C(28) C(35) 1.42(3) . 2_565 yes
C(29) C(30) 1.33(2) . . yes
C(29) C(31) 2.17(2) . 2_565 yes
C(29) C(35) 1.03(2) . 2_565 yes
C(30) C(35) 2.32(2) . 2_565 yes
C(31) C(32) 1.43(2) . . yes
C(31) C(33) 2.32(3) . . yes
C(31) C(35) 2.26(2) . . yes
C(32) C(33) 1.29(4) . . yes
C(33) C(33) 1.32(5) . 2_565 yes
C(33) C(34) 1.46(3) . . yes
C(33) C(34) 1.99(3) . 2_565 yes
C(34) C(35) 1.43(3) . . yes
C(36) C(37) 1.369(8) . . yes
C(36) C(38) 2.338(8) . . yes
C(36) C(40) 2.248(9) . . yes
C(37) C(38) 1.368(8) . . yes
C(38) C(39) 1.362(8) . . yes
C(38) C(40) 2.350(8) . . yes
C(39) C(40) 1.381(8) . . yes

loop_
_geom_contact_atom_site_label_1
_geom_contact_atom_site_label_2
_geom_contact_distance
_geom_contact_site_symmetry_1
_geom_contact_site_symmetry_2
_geom_contact_publ_flag
F(1) O(1) 2.874(6) . . ?
F(1) O(2) 3.259(6) . . ?
F(2) C(30) 3.10(1) . 1_556 ?
F(3) C(12) 3.186(9) . 1_556 ?
F(3) C(11) 3.192(9) . 1_556 ?
F(4) C(40) 3.21(1) . 2_656 ?
F(4) C(40) 3.295(9) . . ?
F(6) C(13) 3.283(9) . 1_556 ?
F(7) C(14) 3.19(1) . . ?
F(8) C(3) 3.223(8) . . ?
F(8) C(16) 3.278(10) . 1_556 ?
F(9) C(26) 3.15(1) . 1_655 ?
F(9) C(27) 3.20(2) . 1_655 ?
F(10) C(9) 3.275(9) . 1_554 ?
F(11) O(4) 2.77(3) . 2_666 ?
F(11) C(27) 3.12(2) . 2_666 ?
F(11) C(26) 3.16(1) . 2_666 ?
F(11) C(10) 3.299(10) . 1_554 ?
F(12) C(37) 3.226(9) . . ?
F(12) C(36) 3.29(1) . . ?
O(1) N(15) 2.716(6) . . ?
O(2) N(2) 2.771(6) . 2_667 ?
O(2) N(6) 2.787(6) . 1_456 ?
O(2) O(4) 3.18(4) . . ?
O(3) O(4) 2.60(4) . . ?
O(4) N(11) 2.94(4) . . ?
O(4) C(10) 3.19(3) . 2_667 ?
N(1) N(2) 3.297(6) . 2_667 ?
N(2) C(1) 3.239(7) . 2_667 ?
C(2) C(6) 3.211(8) . 2_667 ?
C(6) C(29) 3.22(2) . 2_666 ?
C(7) C(29) 3.24(2) . 2_666 ?
